data_4089430
loop_
_publ_author_name
'Despagnet-Ayoub, Emmanuelle'
'Henling, Lawrence M.'
'Labinger, Jay A.'
'Bercaw, John E.'

_publ_section_title
;
 Group 4 Transition-Metal Complexes of an Aniline--Carbene--Phenol Ligand
;
_journal_issue 10
_journal_name_full Organometallics
_journal_page_first 2934
_journal_paper_doi 10.1021/om4001567
_journal_volume 32
_journal_year 2013
_chemical_absolute_configuration ad
_chemical_formula_moiety 'C45 H58 N2 O2 Zr, C6 H6'
_chemical_formula_sum 'C51 H64 N2 O2 Zr'
_chemical_formula_weight 828.26
_space_group_IT_number 19
_space_group_name_Hall 'P 2ac 2ab'
_space_group_name_H-M_alt 'P 21 21 21'
_symmetry_cell_setting orthorhombic
_symmetry_space_group_name_H-M 'P 21 21 21'
_atom_sites_solution_hydrogens geom
_atom_sites_solution_primary direct
_atom_sites_solution_secondary difmap
_audit_creation_method SHELXL-97
_cell_angle_alpha 90.00
_cell_angle_beta 90.00
_cell_angle_gamma 90.00
_cell_formula_units_Z 4
_cell_length_a 9.9907(3)
_cell_length_b 13.9388(4)
_cell_length_c 32.1296(9)
_cell_measurement_reflns_used 9806
_cell_measurement_temperature 100(2)
_cell_measurement_theta_max 30.78
_cell_measurement_theta_min 2.59
_cell_volume 4474.3(2)
_computing_cell_refinement 'Bruker SAINT'
_computing_data_collection 'Bruker APEX2'
_computing_data_reduction 'Bruker SAINT'
_computing_molecular_graphics 'Bruker SHELXTL'
_computing_publication_material 'Bruker SHELXTL'
_computing_structure_refinement 'SHELXL-97 (Sheldrick, 2008)'
_computing_structure_solution 'SHELXS-97 (Sheldrick, 2008)'
_diffrn_ambient_temperature 100(2)
_diffrn_measured_fraction_theta_full 0.998
_diffrn_measured_fraction_theta_max 0.998
_diffrn_measurement_device_type 'Bruker APEX-II CCD'
_diffrn_measurement_method '\f and \w scans'
_diffrn_radiation_monochromator graphite
_diffrn_radiation_source 'fine-focus sealed tube'
_diffrn_radiation_type MoK\a
_diffrn_radiation_wavelength 0.71073
_diffrn_reflns_av_R_equivalents 0.0539
_diffrn_reflns_av_sigmaI/netI 0.0456
_diffrn_reflns_limit_h_max 15
_diffrn_reflns_limit_h_min -15
_diffrn_reflns_limit_k_max 21
_diffrn_reflns_limit_k_min -21
_diffrn_reflns_limit_l_max 50
_diffrn_reflns_limit_l_min -50
_diffrn_reflns_number 150963
_diffrn_reflns_theta_full 34.13
_diffrn_reflns_theta_max 34.13
_diffrn_reflns_theta_min 1.93
_exptl_absorpt_coefficient_mu 0.286
_exptl_absorpt_correction_T_max 0.9720
_exptl_absorpt_correction_T_min 0.9319
_exptl_absorpt_correction_type none
_exptl_crystal_colour Colorless
_exptl_crystal_density_diffrn 1.230
_exptl_crystal_density_method 'not measured'
_exptl_crystal_description Column
_exptl_crystal_F_000 1760
_exptl_crystal_size_max 0.25
_exptl_crystal_size_mid 0.16
_exptl_crystal_size_min 0.10
_refine_diff_density_max 1.098
_refine_diff_density_min -0.665
_refine_diff_density_rms 0.054
_refine_ls_abs_structure_details 'Flack H D (1983), Acta Cryst. A39, 876-881'
_refine_ls_abs_structure_Flack -0.025(11)
_refine_ls_extinction_method none
_refine_ls_goodness_of_fit_ref 1.497
_refine_ls_hydrogen_treatment Riding
_refine_ls_matrix_type 'Full matrix'
_refine_ls_number_parameters 572
_refine_ls_number_reflns 18389
_refine_ls_number_restraints 0
_refine_ls_restrained_S_all 1.497
_refine_ls_R_factor_all 0.0432
_refine_ls_R_factor_gt 0.0330
_refine_ls_shift/su_max 0.002
_refine_ls_shift/su_mean 0.000
_refine_ls_structure_factor_coef Fsqd
_refine_ls_weighting_details w=1/s^2^(Fo^2^)
_refine_ls_weighting_scheme sigma
_refine_ls_wR_factor_gt 0.0385
_refine_ls_wR_factor_ref 0.0389
_reflns_number_gt 15605
_reflns_number_total 18389
_reflns_threshold_expression >2sigma(I)
_cod_data_source_file om4001567_si_002.cif
_cod_data_source_block compound4
_cod_depositor_comments
;
The following automatic conversions were performed:

data item '_refine_ls_weighting_scheme' value 'Sigma' was changed to
'sigma' in accordance with the
/home/saulius/struct/COD-crude-data/automatic-downloads/DataCite-retrospective/ACS/depositions/lib/dictionaries/cif_core.dic
dictionary named 'cif_core.dic' version 2.4.2 last updated on
2011-04-26.

data item '_symmetry_cell_setting' value 'Orthorhombic' was changed
to 'orthorhombic' in accordance with the
/home/saulius/struct/COD-crude-data/automatic-downloads/DataCite-retrospective/ACS/depositions/lib/dictionaries/cif_core.dic
dictionary named 'cif_core.dic' version 2.4.2 last updated on
2011-04-26.

data item '_atom_sites_solution_primary' value 'Direct methods' was
changed to 'direct'.

data item '_atom_sites_solution_secondary' value 'Difference Fourier
map' was changed to 'difmap'.

data item '_atom_sites_solution_hydrogens' value 'Geometric
positions' was changed to 'geom'.

Automatic conversion script
Id: cif_fix_values 6909 2019-04-08 15:41:33Z antanas 
;
_cod_original_sg_symbol_H-M P2(1)2(1)2(1)
_cod_database_code 4089430

loop_
_symmetry_equiv_pos_as_xyz
'x, y, z'
'-x+1/2, -y, z+1/2'
'x+1/2, -y+1/2, -z'
'-x, y+1/2, -z+1/2'

loop_
_atom_site_label
_atom_site_type_symbol
_atom_site_fract_x
_atom_site_fract_y
_atom_site_fract_z
_atom_site_U_iso_or_equiv
_atom_site_adp_type
_atom_site_occupancy
_atom_site_symmetry_multiplicity
_atom_site_calc_flag
_atom_site_refinement_flags
_atom_site_disorder_assembly
_atom_site_disorder_group
Zr1 Zr 0.361348(11) 0.553278(8) 0.735183(4) 0.01594(2) Uani 1 1 d . . .
O1 O 0.30346(7) 0.54687(6) 0.79421(3) 0.01795(18) Uani 1 1 d . . .
O2 O 0.39477(8) 0.49950(6) 0.67875(3) 0.01799(19) Uani 1 1 d . . .
N1 N 0.19319(9) 0.36797(6) 0.77191(3) 0.0132(2) Uani 1 1 d . . .
N2 N 0.23332(9) 0.34550(7) 0.70593(3) 0.0146(2) Uani 1 1 d . . .
C1 C 0.23706(12) 0.49650(9) 0.82314(4) 0.0167(3) Uani 1 1 d . . .
C2 C 0.22222(12) 0.53102(8) 0.86423(4) 0.0180(3) Uani 1 1 d . . .
C3 C 0.14798(15) 0.47680(8) 0.89227(4) 0.0235(3) Uani 1 1 d . . .
H3 H 0.1370 0.5004 0.9198 0.028 Uiso 1 1 calc R . .
C4 C 0.08907(14) 0.38962(9) 0.88193(4) 0.0265(3) Uani 1 1 d . . .
C5 C 0.10713(13) 0.35688(8) 0.84155(4) 0.0213(3) Uani 1 1 d . . .
H5 H 0.0681 0.2974 0.8337 0.026 Uiso 1 1 calc R . .
C6 C 0.17944(11) 0.40722(8) 0.81237(4) 0.0148(3) Uani 1 1 d . . .
C7 C 0.12359(12) 0.27608(7) 0.76301(4) 0.0159(2) Uani 1 1 d . . .
H7A H 0.0263 0.2814 0.7684 0.019 Uiso 1 1 calc R . .
H7B H 0.1607 0.2231 0.7800 0.019 Uiso 1 1 calc R . .
C8 C 0.15190(13) 0.26098(8) 0.71709(4) 0.0159(3) Uani 1 1 d . . .
H8A H 0.2022 0.2007 0.7124 0.019 Uiso 1 1 calc R . .
H8B H 0.0679 0.2591 0.7008 0.019 Uiso 1 1 calc R . .
C9 C 0.27947(11) 0.35425(9) 0.66432(4) 0.0162(3) Uani 1 1 d . . .
C10 C 0.23898(12) 0.28484(9) 0.63558(4) 0.0185(3) Uani 1 1 d . . .
H10 H 0.1820 0.2344 0.6446 0.022 Uiso 1 1 calc R . .
C11 C 0.27946(12) 0.28754(9) 0.59448(4) 0.0208(3) Uani 1 1 d . . .
C12 C 0.36488(14) 0.36205(9) 0.58278(4) 0.0228(3) Uani 1 1 d . . .
H12 H 0.3947 0.3646 0.5547 0.027 Uiso 1 1 calc R . .
C13 C 0.40842(11) 0.43261(9) 0.61005(4) 0.0198(3) Uani 1 1 d . . .
C14 C 0.36228(13) 0.43024(8) 0.65161(3) 0.0178(2) Uani 1 1 d . . .
C15 C 0.25406(10) 0.40511(7) 0.73822(4) 0.0141(2) Uani 1 1 d . . .
C16 C 0.28742(14) 0.62633(10) 0.87715(4) 0.0251(3) Uani 1 1 d . . .
C17 C 0.22724(14) 0.70928(9) 0.85202(5) 0.0307(3) Uani 1 1 d . . .
H17A H 0.2375 0.6962 0.8222 0.046 Uiso 1 1 calc R . .
H17B H 0.2738 0.7690 0.8590 0.046 Uiso 1 1 calc R . .
H17C H 0.1320 0.7156 0.8587 0.046 Uiso 1 1 calc R . .
C18 C 0.43941(14) 0.61978(11) 0.87089(5) 0.0335(4) Uani 1 1 d . . .
H18A H 0.4759 0.5693 0.8889 0.050 Uiso 1 1 calc R . .
H18B H 0.4807 0.6814 0.8781 0.050 Uiso 1 1 calc R . .
H18C H 0.4587 0.6045 0.8417 0.050 Uiso 1 1 calc R . .
C19 C 0.26411(15) 0.64894(10) 0.92369(4) 0.0351(4) Uani 1 1 d . . .
H19A H 0.1678 0.6528 0.9292 0.053 Uiso 1 1 calc R . .
H19B H 0.3063 0.7104 0.9306 0.053 Uiso 1 1 calc R . .
H19C H 0.3035 0.5980 0.9408 0.053 Uiso 1 1 calc R . .
C20 C 0.0057(2) 0.32974(11) 0.91182(5) 0.0536(5) Uani 1 1 d . . .
C21 C 0.0704(3) 0.22786(11) 0.91533(6) 0.1108(12) Uani 1 1 d . . .
H21A H 0.0674 0.1961 0.8881 0.166 Uiso 1 1 calc R . .
H21B H 0.0207 0.1896 0.9357 0.166 Uiso 1 1 calc R . .
H21C H 0.1637 0.2341 0.9244 0.166 Uiso 1 1 calc R . .
C22 C -0.1380(2) 0.32292(15) 0.89576(5) 0.0921(8) Uani 1 1 d . . .
H22A H -0.1777 0.3872 0.8948 0.138 Uiso 1 1 calc R . .
H22B H -0.1906 0.2820 0.9144 0.138 Uiso 1 1 calc R . .
H22C H -0.1379 0.2952 0.8677 0.138 Uiso 1 1 calc R . .
C23 C 0.0020(2) 0.37201(12) 0.95589(5) 0.0585(6) Uani 1 1 d . . .
H23A H 0.0935 0.3785 0.9665 0.088 Uiso 1 1 calc R . .
H23B H -0.0491 0.3293 0.9742 0.088 Uiso 1 1 calc R . .
H23C H -0.0409 0.4352 0.9551 0.088 Uiso 1 1 calc R . .
C24 C 0.22744(13) 0.21435(10) 0.56299(4) 0.0260(3) Uani 1 1 d . . .
C25 C 0.19005(15) 0.11910(10) 0.58342(4) 0.0376(4) Uani 1 1 d . . .
H25A H 0.1149 0.1291 0.6025 0.056 Uiso 1 1 calc R . .
H25B H 0.2671 0.0943 0.5989 0.056 Uiso 1 1 calc R . .
H25C H 0.1642 0.0728 0.5619 0.056 Uiso 1 1 calc R . .
C26 C 0.10191(15) 0.25568(11) 0.54198(5) 0.0424(4) Uani 1 1 d . . .
H26A H 0.0686 0.2101 0.5212 0.064 Uiso 1 1 calc R . .
H26B H 0.1244 0.3164 0.5283 0.064 Uiso 1 1 calc R . .
H26C H 0.0326 0.2669 0.5630 0.064 Uiso 1 1 calc R . .
C27 C 0.33048(15) 0.19358(12) 0.52874(4) 0.0431(4) Uani 1 1 d . . .
H27A H 0.2952 0.1444 0.5099 0.065 Uiso 1 1 calc R . .
H27B H 0.4138 0.1706 0.5414 0.065 Uiso 1 1 calc R . .
H27C H 0.3483 0.2525 0.5130 0.065 Uiso 1 1 calc R . .
C28 C 0.50483(14) 0.51204(9) 0.59577(4) 0.0253(3) Uani 1 1 d . . .
C29 C 0.43641(16) 0.61106(10) 0.59908(5) 0.0367(4) Uani 1 1 d . . .
H29A H 0.3584 0.6129 0.5806 0.055 Uiso 1 1 calc R . .
H29B H 0.4998 0.6613 0.5909 0.055 Uiso 1 1 calc R . .
H29C H 0.4076 0.6219 0.6278 0.055 Uiso 1 1 calc R . .
C30 C 0.54726(16) 0.49864(11) 0.54991(4) 0.0388(4) Uani 1 1 d . . .
H30A H 0.5950 0.4376 0.5469 0.058 Uiso 1 1 calc R . .
H30B H 0.6062 0.5515 0.5416 0.058 Uiso 1 1 calc R . .
H30C H 0.4675 0.4983 0.5321 0.058 Uiso 1 1 calc R . .
C31 C 0.63315(15) 0.50873(8) 0.62193(4) 0.0281(3) Uani 1 1 d . . .
H31A H 0.6103 0.5151 0.6515 0.042 Uiso 1 1 calc R . .
H31B H 0.6922 0.5616 0.6137 0.042 Uiso 1 1 calc R . .
H31C H 0.6789 0.4475 0.6173 0.042 Uiso 1 1 calc R . .
C32 C 0.20368(12) 0.66352(9) 0.71595(4) 0.0245(3) Uani 1 1 d . . .
H32A H 0.1831 0.7096 0.7385 0.029 Uiso 1 1 calc R . .
H32B H 0.2289 0.6986 0.6903 0.029 Uiso 1 1 calc R . .
C33 C 0.09341(11) 0.59420(9) 0.70879(4) 0.0217(3) Uani 1 1 d . . .
C34 C 0.01655(10) 0.55995(9) 0.74200(4) 0.0220(3) Uani 1 1 d . . .
H34 H 0.0281 0.5871 0.7689 0.026 Uiso 1 1 calc R . .
C35 C -0.07668(11) 0.48677(8) 0.73636(6) 0.0291(3) Uani 1 1 d . . .
H35 H -0.1271 0.4638 0.7594 0.035 Uiso 1 1 calc R . .
C36 C -0.09581(12) 0.44781(11) 0.69751(5) 0.0350(3) Uani 1 1 d . . .
H36 H -0.1598 0.3982 0.6936 0.042 Uiso 1 1 calc R . .
C37 C -0.02195(14) 0.48093(10) 0.66432(5) 0.0369(4) Uani 1 1 d . . .
H37 H -0.0353 0.4539 0.6375 0.044 Uiso 1 1 calc R . .
C38 C 0.07126(12) 0.55285(11) 0.66959(4) 0.0292(3) Uani 1 1 d . . .
H38 H 0.1213 0.5747 0.6463 0.035 Uiso 1 1 calc R . .
C39 C 0.57930(11) 0.59808(7) 0.74833(4) 0.0219(3) Uani 1 1 d . . .
H39A H 0.6054 0.5933 0.7780 0.026 Uiso 1 1 calc R . .
H39B H 0.6460 0.5666 0.7301 0.026 Uiso 1 1 calc R . .
C40 C 0.54225(11) 0.69540(8) 0.73505(5) 0.0217(3) Uani 1 1 d . . .
C41 C 0.47440(11) 0.75777(8) 0.76189(5) 0.0269(3) Uani 1 1 d . . .
H41 H 0.4624 0.7401 0.7902 0.032 Uiso 1 1 calc R . .
C42 C 0.42399(13) 0.84543(9) 0.74788(5) 0.0347(4) Uani 1 1 d . . .
H42 H 0.3797 0.8872 0.7668 0.042 Uiso 1 1 calc R . .
C43 C 0.43823(14) 0.87164(10) 0.70682(6) 0.0375(4) Uani 1 1 d . . .
H43 H 0.4027 0.9309 0.6972 0.045 Uiso 1 1 calc R . .
C44 C 0.50428(15) 0.81144(10) 0.67966(5) 0.0336(4) Uani 1 1 d . . .
H44 H 0.5149 0.8296 0.6514 0.040 Uiso 1 1 calc R . .
C45 C 0.55521(13) 0.72471(9) 0.69343(5) 0.0269(3) Uani 1 1 d . . .
H45 H 0.6000 0.6840 0.6742 0.032 Uiso 1 1 calc R . .
C51 C 0.9086(5) 0.5324(4) 0.52930(14) 0.0519(14) Uani 0.511(5) 1 d P A 2
H51 H 0.8489 0.5105 0.5503 0.062 Uiso 0.511(5) 1 calc PR A 2
C52 C 0.8599(5) 0.5849(4) 0.49569(14) 0.0525(13) Uani 0.511(5) 1 d P A 2
H52 H 0.7669 0.5987 0.4939 0.063 Uiso 0.511(5) 1 calc PR A 2
C53 C 0.9442(7) 0.6168(10) 0.4654(4) 0.0506(18) Uani 0.511(5) 1 d P A 2
H53 H 0.9114 0.6535 0.4427 0.061 Uiso 0.511(5) 1 calc PR A 2
C54 C 1.0810(5) 0.5941(4) 0.46860(18) 0.0598(15) Uani 0.511(5) 1 d P A 2
H54 H 1.1418 0.6151 0.4478 0.072 Uiso 0.511(5) 1 calc PR A 2
C55 C 1.1271(5) 0.5410(4) 0.50225(18) 0.0559(14) Uani 0.511(5) 1 d P A 2
H55 H 1.2193 0.5250 0.5042 0.067 Uiso 0.511(5) 1 calc PR A 2
C56 C 1.0420(7) 0.5121(4) 0.53216(19) 0.0457(14) Uani 0.511(5) 1 d P A 2
H56 H 1.0750 0.4774 0.5554 0.055 Uiso 0.511(5) 1 calc PR A 2
C64 C 1.1778(4) 0.6115(5) 0.50613(14) 0.0631(18) Uani 0.489(5) 1 d P A 1
H64 H 1.2656 0.6305 0.5139 0.076 Uiso 0.489(5) 1 calc PR A 1
C65 C 1.1180(5) 0.6523(5) 0.47185(15) 0.0572(14) Uani 0.489(5) 1 d P A 1
H65 H 1.1645 0.6990 0.4559 0.069 Uiso 0.489(5) 1 calc PR A 1
C63 C 1.1112(6) 0.5433(5) 0.5293(2) 0.057(2) Uani 0.489(5) 1 d P A 1
H63 H 1.1522 0.5159 0.5531 0.068 Uiso 0.489(5) 1 calc PR A 1
C61 C 0.9235(7) 0.5566(4) 0.4835(2) 0.0613(19) Uani 0.489(5) 1 d P A 1
H61 H 0.8355 0.5382 0.4756 0.074 Uiso 0.489(5) 1 calc PR A 1
C66 C 0.9911(8) 0.6253(9) 0.4608(3) 0.055(2) Uani 0.489(5) 1 d P A 1
H66 H 0.9493 0.6542 0.4374 0.065 Uiso 0.489(5) 1 calc PR A 1
C62 C 0.9836(7) 0.5150(4) 0.5173(2) 0.056(2) Uani 0.489(5) 1 d P A 1
H62 H 0.9379 0.4668 0.5326 0.068 Uiso 0.489(5) 1 calc PR A 1

loop_
_atom_site_aniso_label
_atom_site_aniso_U_11
_atom_site_aniso_U_22
_atom_site_aniso_U_33
_atom_site_aniso_U_23
_atom_site_aniso_U_13
_atom_site_aniso_U_12
Zr1 0.01213(4) 0.01227(5) 0.02341(5) 0.00052(6) -0.00014(6) -0.00029(5)
O1 0.0161(4) 0.0151(4) 0.0226(5) -0.0023(4) 0.0009(3) -0.0019(4)
O2 0.0169(5) 0.0170(4) 0.0201(5) 0.0014(4) 0.0005(3) -0.0003(3)
N1 0.0137(5) 0.0103(5) 0.0155(6) -0.0016(4) -0.0009(4) -0.0026(4)
N2 0.0118(5) 0.0158(5) 0.0163(5) -0.0009(4) 0.0011(4) -0.0020(4)
C1 0.0138(6) 0.0124(6) 0.0239(7) -0.0003(5) -0.0030(5) 0.0010(5)
C2 0.0183(6) 0.0137(7) 0.0219(7) -0.0043(5) -0.0042(5) 0.0011(5)
C3 0.0358(8) 0.0188(6) 0.0159(6) -0.0027(5) -0.0018(6) 0.0044(6)
C4 0.0448(9) 0.0152(7) 0.0195(7) 0.0003(6) 0.0036(6) -0.0030(6)
C5 0.0323(8) 0.0119(6) 0.0196(7) -0.0027(5) 0.0019(5) -0.0045(5)
C6 0.0155(6) 0.0132(6) 0.0158(6) -0.0026(5) -0.0020(5) 0.0025(5)
C7 0.0140(6) 0.0142(5) 0.0195(6) -0.0028(6) 0.0001(6) -0.0034(5)
C8 0.0147(6) 0.0133(6) 0.0196(6) -0.0026(5) -0.0012(5) -0.0021(5)
C9 0.0116(6) 0.0191(7) 0.0179(7) 0.0010(5) 0.0000(5) 0.0039(5)
C10 0.0160(6) 0.0211(7) 0.0185(7) -0.0018(6) 0.0003(5) 0.0026(5)
C11 0.0173(7) 0.0257(7) 0.0194(7) -0.0002(6) -0.0019(5) 0.0073(6)
C12 0.0227(6) 0.0303(7) 0.0156(6) 0.0040(5) 0.0020(6) 0.0077(7)
C13 0.0196(6) 0.0194(7) 0.0204(7) 0.0067(6) 0.0003(5) 0.0051(5)
C14 0.0134(5) 0.0187(6) 0.0213(6) 0.0023(5) -0.0027(5) 0.0054(6)
C15 0.0095(5) 0.0150(5) 0.0179(6) -0.0004(6) -0.0019(5) 0.0044(4)
C16 0.0243(8) 0.0200(7) 0.0310(8) -0.0111(6) -0.0032(6) -0.0027(6)
C17 0.0346(8) 0.0152(7) 0.0424(9) -0.0103(7) 0.0036(7) -0.0045(6)
C18 0.0276(9) 0.0364(10) 0.0366(10) -0.0128(8) -0.0057(7) -0.0074(7)
C19 0.0385(9) 0.0313(8) 0.0356(9) -0.0163(7) -0.0033(7) -0.0074(7)
C20 0.1120(16) 0.0261(9) 0.0227(9) -0.0078(7) 0.0274(10) -0.0271(10)
C21 0.274(4) 0.0170(9) 0.0412(13) 0.0024(9) 0.0557(17) -0.0107(14)
C22 0.1225(19) 0.1100(17) 0.0439(11) -0.0434(11) 0.0499(13) -0.0929(16)
C23 0.1176(17) 0.0346(10) 0.0232(9) -0.0022(8) 0.0242(10) -0.0184(11)
C24 0.0231(7) 0.0361(8) 0.0189(7) -0.0060(6) -0.0007(6) 0.0018(6)
C25 0.0503(10) 0.0355(9) 0.0269(9) -0.0128(7) -0.0003(7) -0.0064(8)
C26 0.0352(10) 0.0524(11) 0.0397(10) -0.0105(8) -0.0167(7) 0.0049(8)
C27 0.0407(11) 0.0576(11) 0.0309(9) -0.0202(8) 0.0092(7) -0.0058(8)
C28 0.0306(8) 0.0239(7) 0.0215(7) 0.0092(6) 0.0048(6) 0.0000(6)
C29 0.0492(10) 0.0260(9) 0.0349(10) 0.0123(7) 0.0001(8) -0.0004(8)
C30 0.0517(10) 0.0392(9) 0.0254(9) 0.0104(7) 0.0097(7) -0.0082(8)
C31 0.0262(7) 0.0246(7) 0.0334(8) 0.0055(6) 0.0112(7) -0.0037(7)
C32 0.0162(7) 0.0177(7) 0.0395(9) 0.0038(6) -0.0010(6) 0.0006(6)
C33 0.0115(6) 0.0171(7) 0.0364(8) 0.0027(6) -0.0042(5) 0.0066(5)
C34 0.0132(5) 0.0177(6) 0.0349(8) -0.0004(7) -0.0036(5) 0.0056(5)
C35 0.0159(6) 0.0185(6) 0.0530(9) 0.0063(8) -0.0017(7) 0.0021(5)
C36 0.0176(6) 0.0233(7) 0.0641(11) -0.0087(9) -0.0106(6) -0.0004(7)
C37 0.0247(8) 0.0398(10) 0.0463(10) -0.0156(8) -0.0123(7) 0.0075(7)
C38 0.0162(6) 0.0347(8) 0.0365(8) 0.0016(8) -0.0056(5) 0.0079(7)
C39 0.0144(6) 0.0155(6) 0.0357(8) 0.0006(5) -0.0022(5) 0.0000(5)
C40 0.0113(6) 0.0137(6) 0.0400(8) 0.0007(7) -0.0049(6) -0.0043(4)
C41 0.0168(6) 0.0175(6) 0.0464(9) -0.0002(8) 0.0015(7) -0.0053(5)
C42 0.0188(7) 0.0171(7) 0.0682(13) -0.0078(7) -0.0018(7) -0.0016(6)
C43 0.0270(8) 0.0139(7) 0.0717(13) 0.0018(8) -0.0184(8) -0.0002(6)
C44 0.0337(9) 0.0217(8) 0.0454(10) 0.0076(7) -0.0142(7) -0.0090(7)
C45 0.0225(7) 0.0156(7) 0.0426(10) -0.0010(7) -0.0053(6) -0.0034(6)
C51 0.045(3) 0.058(3) 0.052(3) -0.021(2) 0.008(2) -0.024(2)
C52 0.032(2) 0.068(3) 0.057(3) -0.015(2) 0.006(2) -0.018(2)
C53 0.029(3) 0.064(4) 0.059(3) -0.013(3) 0.006(3) -0.006(4)
C54 0.039(3) 0.069(4) 0.071(3) 0.010(3) 0.022(2) 0.002(3)
C55 0.035(2) 0.052(3) 0.081(4) -0.004(3) 0.015(3) 0.010(2)
C56 0.056(4) 0.029(2) 0.051(3) -0.017(2) 0.011(3) -0.006(3)
C64 0.033(2) 0.108(5) 0.048(3) -0.031(3) -0.0085(19) 0.018(3)
C65 0.045(3) 0.073(4) 0.054(3) -0.007(3) -0.008(2) 0.007(3)
C63 0.052(4) 0.063(4) 0.055(3) -0.038(4) -0.028(3) 0.032(3)
C61 0.061(4) 0.036(3) 0.088(5) -0.029(3) -0.048(3) 0.013(3)
C66 0.058(6) 0.051(4) 0.055(5) -0.014(3) -0.023(4) 0.012(5)
C62 0.062(5) 0.031(2) 0.077(5) -0.025(3) -0.027(3) 0.011(3)

loop_
_atom_type_symbol
_atom_type_description
_atom_type_scat_dispersion_real
_atom_type_scat_dispersion_imag
_atom_type_scat_source
C C 0.0033 0.0016 'International Tables Vol C Tables 4.2.6.8 and 6.1.1.4'
H H 0.0000 0.0000 'International Tables Vol C Tables 4.2.6.8 and 6.1.1.4'
N N 0.0061 0.0033 'International Tables Vol C Tables 4.2.6.8 and 6.1.1.4'
O O 0.0106 0.0060 'International Tables Vol C Tables 4.2.6.8 and 6.1.1.4'
Zr Zr -2.9673 0.5597 'International Tables Vol C Tables 4.2.6.8 and 6.1.1.4'

loop_
_geom_angle_atom_site_label_1
_geom_angle_atom_site_label_2
_geom_angle_atom_site_label_3
_geom_angle
_geom_angle_publ_flag
O1 Zr1 O2 154.48(3) yes
O1 Zr1 C32 95.04(4) yes
O2 Zr1 C32 97.04(4) yes
O1 Zr1 C39 96.45(4) yes
O2 Zr1 C39 96.35(4) yes
C32 Zr1 C39 121.24(4) yes
O1 Zr1 C15 77.64(4) yes
O2 Zr1 C15 77.37(4) yes
C32 Zr1 C15 106.88(4) yes
C39 Zr1 C15 131.88(4) yes
O1 Zr1 C40 103.36(4) yes
O2 Zr1 C40 99.43(4) yes
C32 Zr1 C40 88.13(4) yes
C39 Zr1 C40 33.20(4) yes
C15 Zr1 C40 164.88(3) yes
C1 O1 Zr1 146.13(8) ?
C14 O2 Zr1 145.39(7) ?
C15 N1 C6 129.31(10) ?
C15 N1 C7 112.87(10) ?
C6 N1 C7 117.66(10) ?
C15 N2 C9 128.56(10) ?
C15 N2 C8 112.99(10) ?
C9 N2 C8 118.45(10) ?
O1 C1 C2 121.43(11) ?
O1 C1 C6 119.52(11) ?
C2 C1 C6 119.05(12) ?
C3 C2 C1 118.44(11) ?
C3 C2 C16 121.41(11) ?
C1 C2 C16 120.15(12) ?
C4 C3 C2 123.10(12) ?
C5 C4 C3 117.13(12) ?
C5 C4 C20 118.77(12) ?
C3 C4 C20 124.10(12) ?
C6 C5 C4 122.54(11) ?
C5 C6 C1 119.72(11) ?
C5 C6 N1 118.63(11) ?
C1 C6 N1 121.65(11) ?
N1 C7 C8 102.69(10) ?
N2 C8 C7 103.20(9) ?
C10 C9 C14 120.03(11) ?
C10 C9 N2 117.97(11) ?
C14 C9 N2 122.00(11) ?
C11 C10 C9 121.88(12) ?
C10 C11 C12 117.17(12) ?
C10 C11 C24 121.01(12) ?
C12 C11 C24 121.77(12) ?
C13 C12 C11 123.30(12) ?
C12 C13 C14 118.57(11) ?
C12 C13 C28 121.22(11) ?
C14 C13 C28 120.21(12) ?
O2 C14 C9 119.77(10) ?
O2 C14 C13 121.25(11) ?
C9 C14 C13 118.98(11) ?
N2 C15 N1 108.26(9) ?
N2 C15 Zr1 125.89(9) ?
N1 C15 Zr1 125.67(9) ?
C17 C16 C18 111.33(13) ?
C17 C16 C2 110.09(11) ?
C18 C16 C2 109.43(12) ?
C17 C16 C19 107.26(11) ?
C18 C16 C19 106.74(12) ?
C2 C16 C19 111.94(12) ?
C4 C20 C22 109.59(14) ?
C4 C20 C23 112.68(13) ?
C22 C20 C23 108.20(16) ?
C4 C20 C21 108.53(15) ?
C22 C20 C21 110.85(16) ?
C23 C20 C21 106.98(15) ?
C25 C24 C11 112.28(11) ?
C25 C24 C27 107.95(12) ?
C11 C24 C27 111.88(11) ?
C25 C24 C26 108.37(12) ?
C11 C24 C26 108.55(11) ?
C27 C24 C26 107.65(12) ?
C31 C28 C13 109.78(10) ?
C31 C28 C29 111.06(11) ?
C13 C28 C29 110.24(11) ?
C31 C28 C30 106.84(11) ?
C13 C28 C30 111.69(12) ?
C29 C28 C30 107.17(12) ?
C33 C32 Zr1 96.65(7) ?
C34 C33 C38 117.27(12) ?
C34 C33 C32 120.78(12) ?
C38 C33 C32 121.61(13) ?
C35 C34 C33 121.18(13) ?
C36 C35 C34 120.02(14) ?
C35 C36 C37 119.76(13) ?
C36 C37 C38 120.72(14) ?
C37 C38 C33 121.04(14) ?
C40 C39 Zr1 87.64(7) ?
C41 C40 C45 116.79(12) ?
C41 C40 C39 121.09(14) ?
C45 C40 C39 121.45(13) ?
C41 C40 Zr1 97.55(7) ?
C45 C40 Zr1 106.17(9) ?
C39 C40 Zr1 59.16(6) ?
C42 C41 C40 121.30(15) ?
C43 C42 C41 120.27(14) ?
C42 C43 C44 119.65(14) ?
C43 C44 C45 120.34(15) ?
C44 C45 C40 121.63(14) ?
C56 C51 C52 120.1(4) ?
C53 C52 C51 120.6(6) ?
C52 C53 C54 118.4(10) ?
C55 C54 C53 119.9(6) ?
C56 C55 C54 120.4(5) ?
C55 C56 C51 120.5(6) ?
C65 C64 C63 120.4(4) ?
C66 C65 C64 119.8(7) ?
C64 C63 C62 119.4(5) ?
C62 C61 C66 119.9(6) ?
C65 C66 C61 120.4(8) ?
C61 C62 C63 120.1(6) ?

loop_
_geom_bond_atom_site_label_1
_geom_bond_atom_site_label_2
_geom_bond_distance
_geom_bond_publ_flag
Zr1 O1 1.9847(8) yes
Zr1 O2 1.9902(8) yes
Zr1 C32 2.2857(12) yes
Zr1 C39 2.3043(11) yes
Zr1 C15 2.3290(11) yes
Zr1 C40 2.6816(11) yes
O1 C1 1.3406(14) ?
O2 C14 1.3407(13) ?
N1 C15 1.3451(15) ?
N1 C6 1.4171(14) ?
N1 C7 1.4852(13) ?
N2 C15 1.3452(14) ?
N2 C9 1.4194(15) ?
N2 C8 1.4758(14) ?
C1 C2 1.4131(17) ?
C1 C6 1.4141(15) ?
C2 C3 1.3903(17) ?
C2 C16 1.5366(17) ?
C3 C4 1.3904(16) ?
C4 C5 1.3870(17) ?
C4 C20 1.5204(19) ?
C5 C6 1.3760(16) ?
C7 C8 1.5170(16) ?
C9 C10 1.3973(16) ?
C9 C14 1.4047(16) ?
C10 C11 1.3816(17) ?
C11 C12 1.3959(17) ?
C11 C24 1.5278(18) ?
C12 C13 1.3872(17) ?
C13 C14 1.4130(15) ?
C13 C28 1.5377(17) ?
C16 C17 1.5331(19) ?
C16 C18 1.5345(17) ?
C16 C19 1.5457(18) ?
C20 C22 1.529(3) ?
C20 C23 1.534(2) ?
C20 C21 1.564(2) ?
C24 C25 1.5274(19) ?
C24 C27 1.5345(18) ?
C24 C26 1.5364(18) ?
C28 C31 1.5337(19) ?
C28 C29 1.5439(18) ?
C28 C30 1.5445(18) ?
C32 C33 1.4833(16) ?
C33 C34 1.3985(17) ?
C33 C38 1.4026(18) ?
C34 C35 1.3932(16) ?
C35 C36 1.374(2) ?
C36 C37 1.377(2) ?
C37 C38 1.3787(19) ?
C39 C40 1.4695(15) ?
C40 C41 1.3996(18) ?
C40 C45 1.404(2) ?
C41 C42 1.3963(17) ?
C42 C43 1.376(2) ?
C43 C44 1.379(2) ?
C44 C45 1.3842(18) ?
C51 C56 1.366(7) ?
C51 C52 1.393(7) ?
C52 C53 1.361(9) ?
C53 C54 1.406(9) ?
C54 C55 1.389(7) ?
C55 C56 1.344(8) ?
C64 C65 1.376(6) ?
C64 C63 1.378(8) ?
C65 C66 1.369(9) ?
C63 C62 1.388(7) ?
C61 C62 1.371(7) ?
C61 C66 1.380(12) ?
